data_4347183
loop_
_publ_author_name
'Batrice, Rami J.'
'Fridman, Natalia'
'Eisen, Moris S.'

_publ_section_title
;
 Synthesis of Coordinatively Unsaturated Tetravalent Actinide Complexes
 with \h(5) Coordination of Pyrrole.
;
_journal_issue 6
_journal_name_full 'Inorganic chemistry'
_journal_page_first 2998
_journal_page_last 3006
_journal_paper_doi 10.1021/acs.inorgchem.5b02853
_journal_volume 55
_journal_year 2016
_chemical_formula_moiety 'C34 H48 Cl2 Li2 N4 O2 U'
_chemical_formula_sum 'C34 H48 Cl2 Li2 N4 O2 U'
_chemical_formula_weight 867.57
_chemical_name_common Moris407
_space_group_crystal_system monoclinic
_space_group_IT_number 14
_space_group_name_Hall '-P 2ybc'
_space_group_name_H-M_alt 'P 1 21/c 1'
_atom_sites_solution_hydrogens geom
_audit_creation_method SHELXL-2013
_cell_angle_alpha 90
_cell_angle_beta 97.7620(17)
_cell_angle_gamma 90
_cell_formula_units_Z 4
_cell_length_a 17.3080(8)
_cell_length_b 11.5880(5)
_cell_length_c 17.4560(10)
_cell_measurement_reflns_used 5207
_cell_measurement_temperature 200(2)
_cell_measurement_theta_max 23.49
_cell_measurement_theta_min 1.19
_cell_volume 3469.0(3)
_computing_cell_refinement 'DENZO HKL2000 (Otwinowski & Minor 1997)'
_computing_data_collection 'Collect (Nonius, 2006)'
_computing_data_reduction 'DENZO HKL2000 (Otwinowski & Minor 1997)'
_computing_molecular_graphics 'Mercury 3.5'
_computing_structure_refinement 'SHELXL2013 (Sheldrick, 2013)'
_computing_structure_solution 'SHELXS2013 (Sheldrick, 2008)'
_diffrn_ambient_temperature 200(2)
_diffrn_detector_area_resol_mean 95
_diffrn_measured_fraction_theta_full 0.817
_diffrn_measured_fraction_theta_max 0.998
_diffrn_measurement_device_type 'Nonius KappaCCD'
_diffrn_measurement_method 'phi- and omega-scans'
_diffrn_radiation_type MoK\a
_diffrn_radiation_wavelength 0.71073
_diffrn_reflns_av_R_equivalents 0.0980
_diffrn_reflns_av_unetI/netI 0.0639
_diffrn_reflns_Laue_measured_fraction_full 0.817
_diffrn_reflns_Laue_measured_fraction_max 0.998
_diffrn_reflns_limit_h_max 19
_diffrn_reflns_limit_h_min 0
_diffrn_reflns_limit_k_max 12
_diffrn_reflns_limit_k_min 0
_diffrn_reflns_limit_l_max 19
_diffrn_reflns_limit_l_min -19
_diffrn_reflns_number 5119
_diffrn_reflns_point_group_measured_fraction_full 0.817
_diffrn_reflns_point_group_measured_fraction_max 0.998
_diffrn_reflns_theta_full 25.242
_diffrn_reflns_theta_max 23.490
_diffrn_reflns_theta_min 1.187
_diffrn_source graphite
_exptl_absorpt_coefficient_mu 4.869
_exptl_absorpt_correction_T_max 0.2320
_exptl_absorpt_correction_T_min 0.1890
_exptl_absorpt_correction_type multi-scan
_exptl_crystal_colour orange
_exptl_crystal_density_diffrn 1.661
_exptl_crystal_description block
_exptl_crystal_F_000 1712
_exptl_crystal_size_max 0.450
_exptl_crystal_size_mid 0.300
_exptl_crystal_size_min 0.300
_refine_diff_density_max 1.204
_refine_diff_density_min -1.097
_refine_diff_density_rms 0.152
_refine_ls_extinction_method none
_refine_ls_goodness_of_fit_ref 1.034
_refine_ls_hydrogen_treatment constr
_refine_ls_matrix_type full
_refine_ls_number_parameters 406
_refine_ls_number_reflns 5119
_refine_ls_number_restraints 0
_refine_ls_restrained_S_all 1.034
_refine_ls_R_factor_all 0.0892
_refine_ls_R_factor_gt 0.0598
_refine_ls_shift/su_max 0.001
_refine_ls_shift/su_mean 0.000
_refine_ls_structure_factor_coef Fsqd
_refine_ls_weighting_details 'w=1/[\s^2^(Fo^2^)+(0.0700P)^2^+23.2210P] where P=(Fo^2^+2Fc^2^)/3'
_refine_ls_weighting_scheme calc
_refine_ls_wR_factor_gt 0.1315
_refine_ls_wR_factor_ref 0.1458
_reflns_Friedel_coverage 0.000
_reflns_Friedel_fraction_full 0.817
_reflns_Friedel_fraction_max 0.998
_reflns_number_gt 3799
_reflns_number_total 5119
_reflns_threshold_expression 'I > 2\s(I)'
_cod_data_source_file ic5b02853_si_002.cif
_cod_data_source_block Moris407
_cod_original_sg_symbol_H-M 'P 21/c'
_cod_database_code 4347183
_shelx_space_group_comment
;
The symmetry employed for this shelxl refinement is uniquely defined
by the following loop, which should always be used as a source of
symmetry information in preference to the above space-group names.
They are only intended as comments.
;
_shelx_estimated_absorpt_t_min 0.218
_shelx_estimated_absorpt_t_max 0.323
_shelxl_version_number 2013-4

loop_
_space_group_symop_operation_xyz
'x, y, z'
'-x, y+1/2, -z+1/2'
'-x, -y, -z'
'x, -y-1/2, z-1/2'

loop_
_atom_site_label
_atom_site_type_symbol
_atom_site_fract_x
_atom_site_fract_y
_atom_site_fract_z
_atom_site_U_iso_or_equiv
_atom_site_adp_type
_atom_site_occupancy
_atom_site_site_symmetry_order
_atom_site_calc_flag
_atom_site_refinement_flags_posn
_atom_site_refinement_flags_adp
U1 U 0.28995(2) 0.78929(4) 0.35705(2) 0.04283(18) Uani 1 1 d . .
Cl1 Cl 0.30428(17) 0.8680(3) 0.21095(16) 0.0535(8) Uani 1 1 d . .
Cl2 Cl 0.2542(2) 0.6908(3) 0.49069(17) 0.0587(8) Uani 1 1 d . .
O1 O 0.1522(5) 1.0747(7) 0.1599(5) 0.061(2) Uani 1 1 d . .
O2 O 0.3284(5) 0.3987(7) 0.4979(5) 0.063(2) Uani 1 1 d . .
N1 N 0.1572(5) 0.8281(8) 0.2968(5) 0.042(2) Uani 1 1 d . .
N2 N 0.2571(6) 1.0199(8) 0.3501(5) 0.048(2) Uani 1 1 d . .
N3 N 0.2475(6) 0.5916(8) 0.3208(5) 0.049(2) Uani 1 1 d . .
N4 N 0.3996(5) 0.6278(9) 0.4049(5) 0.048(2) Uani 1 1 d . .
Li1 Li 0.1988(12) 0.983(2) 0.2401(13) 0.063(6) Uani 1 1 d . .
Li2 Li 0.3037(13) 0.5276(19) 0.4342(12) 0.059(6) Uani 1 1 d . .
C1 C 0.1405(7) 0.7029(11) 0.1746(7) 0.055(3) Uani 1 1 d . .
H1A H 0.0985 0.6867 0.1324 0.083 Uiso 1 1 calc R U
H1B H 0.1568 0.6310 0.2016 0.083 Uiso 1 1 calc R U
H1C H 0.1850 0.7367 0.1533 0.083 Uiso 1 1 calc R U
C2 C 0.1121(7) 0.7856(11) 0.2298(6) 0.050(3) Uani 1 1 d . .
C3 C 0.0394(7) 0.8316(11) 0.2222(7) 0.051(3) Uani 1 1 d . .
H3A H 0.0002 0.7695 0.2224 0.061 Uiso 1 1 calc R U
H3B H 0.0287 0.8738 0.1726 0.061 Uiso 1 1 calc R U
C4 C 0.0347(7) 0.9078(11) 0.2846(7) 0.057(3) Uani 1 1 d . .
H4A H 0.0224 0.9870 0.2654 0.068 Uiso 1 1 calc R U
H4B H -0.0064 0.8825 0.3152 0.068 Uiso 1 1 calc R U
C5 C 0.1049(7) 0.9050(10) 0.3280(6) 0.048(3) Uani 1 1 d . .
C6 C 0.1326(7) 0.9718(10) 0.4020(6) 0.047(3) Uani 1 1 d . .
C7 C 0.1005(7) 1.0965(11) 0.3958(7) 0.059(3) Uani 1 1 d . .
H7A H 0.1185 1.1384 0.4437 0.089 Uiso 1 1 calc R U
H7B H 0.0434 1.0944 0.3877 0.089 Uiso 1 1 calc R U
H7C H 0.1193 1.1357 0.3521 0.089 Uiso 1 1 calc R U
C8 C 0.1040(7) 0.9157(11) 0.4736(7) 0.060(4) Uani 1 1 d . .
H8A H 0.1230 0.9608 0.5198 0.089 Uiso 1 1 calc R U
H8B H 0.1241 0.8367 0.4797 0.089 Uiso 1 1 calc R U
H8C H 0.0469 0.9141 0.4665 0.089 Uiso 1 1 calc R U
C9 C 0.3906(7) 1.0787(11) 0.3287(7) 0.059(3) Uani 1 1 d . .
H9A H 0.3990 1.1596 0.3439 0.088 Uiso 1 1 calc R U
H9B H 0.3686 1.0748 0.2740 0.088 Uiso 1 1 calc R U
H9C H 0.4404 1.0374 0.3366 0.088 Uiso 1 1 calc R U
C10 C 0.3350(7) 1.0243(10) 0.3769(7) 0.047(3) Uani 1 1 d . .
C11 C 0.3507(8) 0.9824(11) 0.4526(8) 0.059(3) Uani 1 1 d . .
C12 C 0.2755(7) 0.9543(11) 0.4755(7) 0.052(3) Uani 1 1 d . .
C13 C 0.2205(7) 0.9791(9) 0.4107(6) 0.045(3) Uani 1 1 d . .
C14 C 0.1251(10) 1.0277(13) 0.0841(7) 0.080(5) Uani 1 1 d . .
H14A H 0.0889 0.9624 0.0882 0.096 Uiso 1 1 calc R U
H14B H 0.1695 1.0000 0.0589 0.096 Uiso 1 1 calc R U
C15 C 0.0838(10) 1.1250(15) 0.0388(8) 0.090(5) Uani 1 1 d . .
H15A H 0.1101 1.1436 -0.0067 0.108 Uiso 1 1 calc R U
H15B H 0.0291 1.1035 0.0204 0.108 Uiso 1 1 calc R U
C16 C 0.0866(11) 1.2263(15) 0.0920(9) 0.089(5) Uani 1 1 d . .
H16A H 0.1256 1.2834 0.0796 0.107 Uiso 1 1 calc R U
H16B H 0.0350 1.2643 0.0882 0.107 Uiso 1 1 calc R U
C17 C 0.1091(8) 1.1772(12) 0.1702(8) 0.065(4) Uani 1 1 d . .
H17A H 0.1417 1.2327 0.2035 0.078 Uiso 1 1 calc R U
H17B H 0.0622 1.1590 0.1946 0.078 Uiso 1 1 calc R U
C18 C 0.1087(7) 0.5843(11) 0.3628(8) 0.057(3) Uani 1 1 d . .
H18A H 0.0699 0.5236 0.3662 0.086 Uiso 1 1 calc R U
H18B H 0.0862 0.6444 0.3270 0.086 Uiso 1 1 calc R U
H18C H 0.1239 0.6181 0.4140 0.086 Uiso 1 1 calc R U
C19 C 0.1785(7) 0.5339(11) 0.3340(7) 0.049(3) Uani 1 1 d . .
C20 C 0.1856(7) 0.4190(12) 0.3140(8) 0.059(3) Uani 1 1 d . .
H20A H 0.1438 0.3979 0.2718 0.071 Uiso 1 1 calc R U
H20B H 0.1809 0.3689 0.3590 0.071 Uiso 1 1 calc R U
C21 C 0.2583(8) 0.4044(11) 0.2898(9) 0.066(4) Uani 1 1 d . .
H21A H 0.2903 0.3503 0.3247 0.079 Uiso 1 1 calc R U
H21B H 0.2523 0.3723 0.2368 0.079 Uiso 1 1 calc R U
C22 C 0.2933(7) 0.5096(10) 0.2913(6) 0.045(3) Uani 1 1 d . .
C23 C 0.3753(7) 0.5424(10) 0.2743(7) 0.048(3) Uani 1 1 d . .
C24 C 0.3709(7) 0.5792(11) 0.1890(7) 0.058(3) Uani 1 1 d . .
H24A H 0.3350 0.6445 0.1790 0.087 Uiso 1 1 calc R U
H24B H 0.3521 0.5144 0.1555 0.087 Uiso 1 1 calc R U
H24C H 0.4229 0.6021 0.1782 0.087 Uiso 1 1 calc R U
C25 C 0.4305(8) 0.4405(11) 0.2892(8) 0.066(4) Uani 1 1 d . .
H25A H 0.4336 0.4169 0.3435 0.098 Uiso 1 1 calc R U
H25B H 0.4825 0.4627 0.2781 0.098 Uiso 1 1 calc R U
H25C H 0.4111 0.3760 0.2557 0.098 Uiso 1 1 calc R U
C26 C 0.4489(8) 0.7347(12) 0.5269(7) 0.066(4) Uani 1 1 d . .
H26A H 0.5016 0.7080 0.5462 0.100 Uiso 1 1 calc R U
H26B H 0.4107 0.6882 0.5500 0.100 Uiso 1 1 calc R U
H26C H 0.4435 0.8159 0.5408 0.100 Uiso 1 1 calc R U
C27 C 0.4349(7) 0.7222(13) 0.4407(7) 0.058(3) Uani 1 1 d . .
C28 C 0.4592(6) 0.7969(10) 0.3852(7) 0.050(3) Uani 1 1 d . .
C29 C 0.4409(7) 0.7427(10) 0.3122(7) 0.049(3) Uani 1 1 d . .
C30 C 0.4044(6) 0.6415(10) 0.3260(6) 0.045(3) Uani 1 1 d . .
C31 C 0.3699(8) 0.4159(11) 0.5742(7) 0.059(3) Uani 1 1 d . .
H31A H 0.3581 0.4927 0.5945 0.071 Uiso 1 1 calc R U
H31B H 0.4268 0.4095 0.5737 0.071 Uiso 1 1 calc R U
C32 C 0.3412(8) 0.3219(11) 0.6220(8) 0.063(4) Uani 1 1 d . .
H32A H 0.2951 0.3474 0.6454 0.076 Uiso 1 1 calc R U
H32B H 0.3825 0.2971 0.6636 0.076 Uiso 1 1 calc R U
C33 C 0.3202(9) 0.2260(13) 0.5647(9) 0.075(4) Uani 1 1 d . .
H33A H 0.3636 0.1700 0.5659 0.090 Uiso 1 1 calc R U
H33B H 0.2729 0.1848 0.5759 0.090 Uiso 1 1 calc R U
C34 C 0.3060(11) 0.2845(13) 0.4891(9) 0.088(5) Uani 1 1 d . .
H34A H 0.3360 0.2461 0.4520 0.106 Uiso 1 1 calc R U
H34B H 0.2499 0.2800 0.4685 0.106 Uiso 1 1 calc R U

loop_
_atom_site_aniso_label
_atom_site_aniso_U_11
_atom_site_aniso_U_22
_atom_site_aniso_U_33
_atom_site_aniso_U_23
_atom_site_aniso_U_13
_atom_site_aniso_U_12
U1 0.0504(3) 0.0474(3) 0.0330(2) -0.0002(2) 0.01415(17) 0.0004(2)
Cl1 0.0637(18) 0.0636(19) 0.0371(16) 0.0046(14) 0.0209(14) -0.0001(16)
Cl2 0.077(2) 0.065(2) 0.0390(16) 0.0063(14) 0.0255(15) 0.0069(17)
O1 0.079(6) 0.061(5) 0.045(5) 0.005(4) 0.018(4) 0.010(5)
O2 0.094(7) 0.048(5) 0.048(5) 0.000(4) 0.010(5) -0.006(5)
N1 0.047(5) 0.046(6) 0.036(5) 0.002(4) 0.015(4) 0.000(4)
N2 0.072(7) 0.041(5) 0.036(5) 0.000(4) 0.021(5) 0.001(5)
N3 0.058(6) 0.057(6) 0.038(5) 0.005(5) 0.026(5) 0.007(5)
N4 0.049(6) 0.058(6) 0.038(5) 0.000(5) 0.008(4) 0.006(5)
Li1 0.054(12) 0.076(15) 0.062(14) 0.018(12) 0.021(10) 0.027(12)
Li2 0.074(14) 0.055(13) 0.045(12) 0.009(10) -0.003(10) 0.002(11)
C1 0.058(7) 0.055(8) 0.051(7) -0.013(6) 0.003(6) -0.006(7)
C2 0.053(7) 0.058(8) 0.038(7) 0.004(6) 0.003(5) 0.003(7)
C3 0.050(7) 0.060(8) 0.043(7) -0.002(6) 0.008(6) 0.000(6)
C4 0.067(8) 0.061(8) 0.044(7) 0.002(6) 0.011(6) 0.004(7)
C5 0.058(7) 0.058(8) 0.029(6) 0.003(5) 0.012(6) -0.010(6)
C6 0.055(7) 0.047(7) 0.042(7) 0.001(5) 0.019(6) 0.000(6)
C7 0.065(8) 0.059(8) 0.058(8) -0.001(6) 0.022(6) 0.006(7)
C8 0.067(8) 0.071(9) 0.049(7) 0.001(6) 0.036(6) 0.015(7)
C9 0.062(8) 0.061(8) 0.056(8) -0.003(6) 0.022(6) -0.003(7)
C10 0.055(8) 0.041(7) 0.047(7) -0.009(5) 0.010(6) -0.009(6)
C11 0.078(9) 0.044(7) 0.061(9) -0.018(6) 0.024(7) -0.005(7)
C12 0.050(7) 0.061(8) 0.047(7) -0.016(6) 0.012(6) -0.001(6)
C13 0.065(8) 0.035(6) 0.037(7) -0.007(5) 0.020(6) 0.000(6)
C14 0.125(13) 0.075(10) 0.042(8) -0.009(7) 0.016(8) -0.001(10)
C15 0.112(13) 0.104(13) 0.050(9) -0.002(9) 0.001(8) -0.017(11)
C16 0.122(14) 0.087(12) 0.061(10) 0.029(9) 0.024(9) 0.031(10)
C17 0.064(8) 0.070(9) 0.064(9) -0.003(7) 0.017(7) 0.015(7)
C18 0.051(7) 0.051(8) 0.075(9) -0.003(7) 0.026(7) -0.002(6)
C19 0.045(7) 0.060(8) 0.045(7) -0.006(6) 0.012(5) -0.008(6)
C20 0.058(8) 0.069(9) 0.052(8) -0.001(7) 0.012(6) -0.009(7)
C21 0.069(9) 0.048(8) 0.078(10) -0.015(7) 0.004(7) -0.011(7)
C22 0.054(7) 0.049(7) 0.032(6) -0.007(5) 0.011(5) 0.008(6)
C23 0.053(7) 0.043(7) 0.049(7) -0.008(5) 0.017(6) 0.015(6)
C24 0.067(8) 0.065(8) 0.045(7) -0.003(6) 0.019(6) 0.001(7)
C25 0.069(9) 0.057(8) 0.075(9) -0.001(7) 0.025(7) 0.009(7)
C26 0.076(9) 0.070(9) 0.052(8) -0.009(7) 0.005(7) 0.015(8)
C27 0.057(7) 0.080(10) 0.038(7) -0.004(7) 0.007(6) 0.004(7)
C28 0.043(6) 0.049(7) 0.060(8) -0.004(6) 0.012(6) 0.010(6)
C29 0.056(7) 0.039(6) 0.055(8) 0.003(5) 0.016(6) -0.002(6)
C30 0.044(6) 0.053(7) 0.039(7) -0.003(6) 0.011(5) 0.014(6)
C31 0.077(9) 0.051(7) 0.048(8) -0.010(6) 0.001(6) 0.009(7)
C32 0.071(9) 0.068(9) 0.052(8) 0.004(7) 0.014(7) 0.015(7)
C33 0.082(10) 0.071(10) 0.075(10) 0.012(8) 0.017(8) -0.009(8)
C34 0.140(15) 0.063(10) 0.061(9) 0.005(8) 0.009(9) -0.019(10)

loop_
_atom_type_symbol
_atom_type_description
_atom_type_scat_dispersion_real
_atom_type_scat_dispersion_imag
_atom_type_scat_source
U U -9.6767 9.6646 'International Tables Vol C Tables 4.2.6.8 and 6.1.1.4'
Cl Cl 0.1484 0.1585 'International Tables Vol C Tables 4.2.6.8 and 6.1.1.4'
N N 0.0061 0.0033 'International Tables Vol C Tables 4.2.6.8 and 6.1.1.4'
C C 0.0033 0.0016 'International Tables Vol C Tables 4.2.6.8 and 6.1.1.4'
H H 0.0000 0.0000 'International Tables Vol C Tables 4.2.6.8 and 6.1.1.4'
O O 0.0106 0.0060 'International Tables Vol C Tables 4.2.6.8 and 6.1.1.4'
Li Li -0.0003 0.0001 'International Tables Vol C Tables 4.2.6.8 and 6.1.1.4'

loop_
_geom_angle_atom_site_label_1
_geom_angle_atom_site_label_2
_geom_angle_atom_site_label_3
_geom_angle
N1 U1 N3 80.2(3)
N1 U1 N4 147.1(3)
N3 U1 N4 67.0(3)
N1 U1 C30 134.3(3)
N3 U1 C30 64.2(3)
N4 U1 C30 29.8(3)
N1 U1 C13 64.3(3)
N3 U1 C13 135.0(3)
N4 U1 C13 140.4(3)
C30 U1 C13 159.8(4)
N1 U1 N2 67.8(3)
N3 U1 N2 147.8(3)
N4 U1 N2 145.1(3)
C30 U1 N2 139.3(3)
C13 U1 N2 29.4(3)
N1 U1 Cl2 97.8(2)
N3 U1 Cl2 74.8(2)
N4 U1 Cl2 71.4(2)
C30 U1 Cl2 99.3(2)
C13 U1 Cl2 83.3(2)
N2 U1 Cl2 112.05(19)
N1 U1 Cl1 74.7(2)
N3 U1 Cl1 97.5(2)
N4 U1 Cl1 111.52(19)
C30 U1 Cl1 82.2(2)
C13 U1 Cl1 98.6(2)
N2 U1 Cl1 71.27(19)
Cl2 U1 Cl1 170.28(10)
N1 U1 C27 172.0(3)
N3 U1 C27 95.1(4)
N4 U1 C27 28.3(3)
C30 U1 C27 46.7(3)
C13 U1 C27 116.3(4)
N2 U1 C27 117.1(4)
Cl2 U1 C27 74.5(3)
Cl1 U1 C27 112.6(3)
N1 U1 C10 95.9(3)
N3 U1 C10 172.2(3)
N4 U1 C10 117.0(3)
C30 U1 C10 115.5(3)
C13 U1 C10 46.6(3)
N2 U1 C10 28.3(3)
Cl2 U1 C10 112.6(2)
Cl1 U1 C10 74.8(2)
C27 U1 C10 89.5(4)
N1 U1 C12 91.1(3)
N3 U1 C12 139.3(3)
N4 U1 C12 111.4(3)
C30 U1 C12 134.6(3)
C13 U1 C12 29.1(3)
N2 U1 C12 48.6(3)
Cl2 U1 C12 67.1(3)
Cl1 U1 C12 118.5(3)
C27 U1 C12 88.2(4)
C10 U1 C12 47.0(3)
N1 U1 C29 139.0(3)
N3 U1 C29 90.3(3)
N4 U1 C29 48.1(3)
C30 U1 C29 28.1(3)
C13 U1 C29 134.6(3)
N2 U1 C29 111.3(3)
Cl2 U1 C29 118.1(2)
Cl1 U1 C29 67.1(3)
C27 U1 C29 46.9(3)
C10 U1 C29 88.2(3)
C12 U1 C29 119.7(3)
Li1 Cl1 U1 79.6(5)
Li2 Cl2 U1 80.8(5)
C17 O1 C14 108.5(10)
C17 O1 Li1 124.2(10)
C14 O1 Li1 122.0(11)
C34 O2 C31 109.5(10)
C34 O2 Li2 131.1(11)
C31 O2 Li2 118.9(10)
C2 N1 C5 103.0(9)
C2 N1 Li1 95.2(9)
C5 N1 Li1 85.7(8)
C2 N1 U1 132.9(7)
C5 N1 U1 124.0(7)
Li1 N1 U1 89.9(6)
C10 N2 C13 106.4(10)
C10 N2 Li1 130.8(9)
C13 N2 Li1 114.7(10)
C10 N2 U1 80.3(6)
C13 N2 U1 75.3(6)
Li1 N2 U1 85.1(7)
C22 N3 C19 106.0(9)
C22 N3 Li2 84.1(9)
C19 N3 Li2 88.6(9)
C22 N3 U1 124.7(7)
C19 N3 U1 128.8(7)
Li2 N3 U1 90.1(7)
C27 N4 C30 106.1(10)
C27 N4 Li2 129.7(10)
C30 N4 Li2 116.6(9)
C27 N4 U1 80.7(7)
C30 N4 U1 75.6(6)
Li2 N4 U1 85.1(6)
O1 Li1 N2 133.3(14)
O1 Li1 N1 131.8(12)
N2 Li1 N1 84.3(8)
O1 Li1 Cl1 115.4(10)
N2 Li1 Cl1 91.2(8)
N1 Li1 Cl1 86.8(8)
O1 Li1 C5 114.3(10)
N2 Li1 C5 77.7(8)
N1 Li1 C5 34.0(5)
Cl1 Li1 C5 120.0(9)
O1 Li1 C2 104.6(11)
N2 Li1 C2 115.0(9)
N1 Li1 C2 30.8(5)
Cl1 Li1 C2 86.9(8)
C5 Li1 C2 49.5(6)
O1 Li1 U1 169.4(11)
N2 Li1 U1 55.7(5)
N1 Li1 U1 47.7(5)
Cl1 Li1 U1 55.3(4)
C5 Li1 U1 71.0(6)
C2 Li1 U1 71.4(6)
O2 Li2 N4 116.8(11)
O2 Li2 N3 146.6(12)
N4 Li2 N3 82.3(8)
O2 Li2 Cl2 117.3(10)
N4 Li2 Cl2 90.2(8)
N3 Li2 Cl2 88.0(8)
O2 Li2 C22 120.5(11)
N4 Li2 C22 76.1(8)
N3 Li2 C22 33.6(4)
Cl2 Li2 C22 120.5(9)
O2 Li2 C19 121.6(11)
N4 Li2 C19 115.3(9)
N3 Li2 C19 33.0(5)
Cl2 Li2 C19 86.6(7)
C22 Li2 C19 52.1(5)
O2 Li2 U1 165.3(11)
N4 Li2 U1 54.8(5)
N3 Li2 U1 48.0(5)
Cl2 Li2 U1 54.8(4)
C22 Li2 U1 71.2(6)
C19 Li2 U1 72.1(6)
C2 C1 H1A 109.5
C2 C1 H1B 109.5
H1A C1 H1B 109.5
C2 C1 H1C 109.5
H1A C1 H1C 109.5
H1B C1 H1C 109.5
C3 C2 N1 110.4(10)
C3 C2 C1 124.9(11)
N1 C2 C1 124.7(10)
C3 C2 Li1 99.9(9)
N1 C2 Li1 54.0(7)
C1 C2 Li1 110.8(9)
C2 C3 C4 108.6(11)
C2 C3 H3A 110.0
C4 C3 H3A 110.0
C2 C3 H3B 110.0
C4 C3 H3B 110.0
H3A C3 H3B 108.3
C5 C4 C3 106.1(11)
C5 C4 H4A 110.5
C3 C4 H4A 110.5
C5 C4 H4B 110.5
C3 C4 H4B 110.5
H4A C4 H4B 108.7
C4 C5 N1 111.8(10)
C4 C5 C6 128.5(11)
N1 C5 C6 119.7(10)
C4 C5 Li1 104.7(9)
N1 C5 Li1 60.3(7)
C6 C5 Li1 100.1(9)
C13 C6 C5 108.1(9)
C13 C6 C7 107.6(10)
C5 C6 C7 110.2(10)
C13 C6 C8 111.7(10)
C5 C6 C8 111.8(10)
C7 C6 C8 107.3(9)
C6 C7 H7A 109.5
C6 C7 H7B 109.5
H7A C7 H7B 109.5
C6 C7 H7C 109.5
H7A C7 H7C 109.5
H7B C7 H7C 109.5
C6 C8 H8A 109.5
C6 C8 H8B 109.5
H8A C8 H8B 109.5
C6 C8 H8C 109.5
H8A C8 H8C 109.5
H8B C8 H8C 109.5
C10 C9 H9A 109.5
C10 C9 H9B 109.5
H9A C9 H9B 109.5
C10 C9 H9C 109.5
H9A C9 H9C 109.5
H9B C9 H9C 109.5
N2 C10 C11 111.5(10)
N2 C10 C9 120.1(11)
C11 C10 C9 128.2(12)
N2 C10 U1 71.4(6)
C11 C10 U1 78.3(7)
C9 C10 U1 121.4(8)
C10 C11 C12 105.8(12)
C10 C11 U1 73.5(7)
C12 C11 U1 73.5(7)
C13 C12 C11 105.5(11)
C13 C12 U1 70.7(6)
C11 C12 U1 77.3(6)
N2 C13 C12 110.8(10)
N2 C13 C6 119.9(10)
C12 C13 C6 129.2(10)
N2 C13 U1 75.3(6)
C12 C13 U1 80.2(7)
C6 C13 U1 113.9(7)
O1 C14 C15 105.7(12)
O1 C14 H14A 110.6
C15 C14 H14A 110.6
O1 C14 H14B 110.6
C15 C14 H14B 110.6
H14A C14 H14B 108.7
C16 C15 C14 106.8(12)
C16 C15 H15A 110.4
C14 C15 H15A 110.4
C16 C15 H15B 110.4
C14 C15 H15B 110.4
H15A C15 H15B 108.6
C17 C16 C15 104.7(13)
C17 C16 H16A 110.8
C15 C16 H16A 110.8
C17 C16 H16B 110.8
C15 C16 H16B 110.8
H16A C16 H16B 108.9
O1 C17 C16 106.3(11)
O1 C17 H17A 110.5
C16 C17 H17A 110.5
O1 C17 H17B 110.5
C16 C17 H17B 110.5
H17A C17 H17B 108.7
C19 C18 H18A 109.5
C19 C18 H18B 109.5
H18A C18 H18B 109.5
C19 C18 H18C 109.5
H18A C18 H18C 109.5
H18B C18 H18C 109.5
C20 C19 N3 107.9(10)
C20 C19 C18 124.4(11)
N3 C19 C18 127.7(11)
C20 C19 Li2 92.8(10)
N3 C19 Li2 58.4(7)
C18 C19 Li2 115.2(9)
C19 C20 C21 107.9(11)
C19 C20 H20A 110.1
C21 C20 H20A 110.1
C19 C20 H20B 110.1
C21 C20 H20B 110.1
H20A C20 H20B 108.4
C22 C21 C20 107.7(12)
C22 C21 H21A 110.2
C20 C21 H21A 110.2
C22 C21 H21B 110.2
C20 C21 H21B 110.2
H21A C21 H21B 108.5
C21 C22 N3 110.3(11)
C21 C22 C23 129.7(11)
N3 C22 C23 119.6(10)
C21 C22 Li2 93.8(10)
N3 C22 Li2 62.3(7)
C23 C22 Li2 103.3(9)
C30 C23 C25 109.8(10)
C30 C23 C22 108.4(9)
C25 C23 C22 110.5(10)
C30 C23 C24 109.7(10)
C25 C23 C24 109.2(10)
C22 C23 C24 109.2(10)
C23 C24 H24A 109.5
C23 C24 H24B 109.5
H24A C24 H24B 109.5
C23 C24 H24C 109.5
H24A C24 H24C 109.5
H24B C24 H24C 109.5
C23 C25 H25A 109.5
C23 C25 H25B 109.5
H25A C25 H25B 109.5
C23 C25 H25C 109.5
H25A C25 H25C 109.5
H25B C25 H25C 109.5
C27 C26 H26A 109.5
C27 C26 H26B 109.5
H26A C26 H26B 109.5
C27 C26 H26C 109.5
H26A C26 H26C 109.5
H26B C26 H26C 109.5
N4 C27 C28 109.6(10)
N4 C27 C26 122.7(12)
C28 C27 C26 127.6(13)
N4 C27 U1 71.0(6)
C28 C27 U1 78.6(7)
C26 C27 U1 120.2(8)
C27 C28 C29 107.2(11)
C27 C28 U1 73.1(7)
C29 C28 U1 74.8(7)
C30 C29 C28 105.9(11)
C30 C29 U1 69.8(6)
C28 C29 U1 76.9(7)
C29 C30 N4 111.1(10)
C29 C30 C23 132.4(11)
N4 C30 C23 116.3(10)
C29 C30 U1 82.1(7)
N4 C30 U1 74.6(6)
C23 C30 U1 113.9(7)
O2 C31 C32 104.7(10)
O2 C31 H31A 110.8
C32 C31 H31A 110.8
O2 C31 H31B 110.8
C32 C31 H31B 110.8
H31A C31 H31B 108.9
C31 C32 C33 103.6(11)
C31 C32 H32A 111.0
C33 C32 H32A 111.0
C31 C32 H32B 111.0
C33 C32 H32B 111.0
H32A C32 H32B 109.0
C34 C33 C32 104.6(12)
C34 C33 H33A 110.8
C32 C33 H33A 110.8
C34 C33 H33B 110.8
C32 C33 H33B 110.8
H33A C33 H33B 108.9
O2 C34 C33 109.3(12)
O2 C34 H34A 109.8
C33 C34 H34A 109.8
O2 C34 H34B 109.8
C33 C34 H34B 109.8
H34A C34 H34B 108.3

loop_
_geom_bond_atom_site_label_1
_geom_bond_atom_site_label_2
_geom_bond_distance
U1 N1 2.436(9)
U1 N3 2.462(10)
U1 N4 2.716(9)
U1 C30 2.728(10)
U1 C13 2.731(10)
U1 N2 2.732(9)
U1 Cl2 2.742(3)
U1 Cl1 2.751(3)
U1 C27 2.835(13)
U1 C10 2.841(11)
U1 C12 2.852(11)
U1 C29 2.878(12)
Cl1 Li1 2.37(2)
Cl2 Li2 2.35(2)
O1 C17 1.427(14)
O1 C14 1.449(15)
O1 Li1 1.85(2)
O2 C34 1.382(16)
O2 C31 1.438(14)
O2 Li2 1.88(2)
N1 C2 1.404(14)
N1 C5 1.430(14)
N1 Li1 2.22(2)
N2 C10 1.368(15)
N2 C13 1.387(13)
N2 Li1 2.09(3)
N3 C22 1.381(13)
N3 C19 1.415(14)
N3 Li2 2.21(2)
N4 C27 1.362(16)
N4 C30 1.401(13)
N4 Li2 2.14(2)
Li1 C5 2.55(2)
Li1 C2 2.73(3)
Li2 C22 2.49(2)
Li2 C19 2.60(2)
C1 C2 1.490(16)
C1 H1A 0.9800
C1 H1B 0.9800
C1 H1C 0.9800
C2 C3 1.356(16)
C3 C4 1.413(16)
C3 H3A 0.9900
C3 H3B 0.9900
C4 C5 1.342(16)
C4 H4A 0.9900
C4 H4B 0.9900
C5 C6 1.527(16)
C6 C13 1.512(16)
C6 C7 1.546(17)
C6 C8 1.548(15)
C7 H7A 0.9800
C7 H7B 0.9800
C7 H7C 0.9800
C8 H8A 0.9800
C8 H8B 0.9800
C8 H8C 0.9800
C9 C10 1.500(16)
C9 H9A 0.9800
C9 H9B 0.9800
C9 H9C 0.9800
C10 C11 1.399(17)
C11 C12 1.450(17)
C12 C13 1.406(16)
C14 C15 1.50(2)
C14 H14A 0.9900
C14 H14B 0.9900
C15 C16 1.49(2)
C15 H15A 0.9900
C15 H15B 0.9900
C16 C17 1.481(19)
C16 H16A 0.9900
C16 H16B 0.9900
C17 H17A 0.9900
C17 H17B 0.9900
C18 C19 1.489(15)
C18 H18A 0.9800
C18 H18B 0.9800
C18 H18C 0.9800
C19 C20 1.386(17)
C20 C21 1.391(17)
C20 H20A 0.9900
C20 H20B 0.9900
C21 C22 1.360(16)
C21 H21A 0.9900
C21 H21B 0.9900
C22 C23 1.537(16)
C23 C30 1.505(16)
C23 C25 1.519(16)
C23 C24 1.541(16)
C24 H24A 0.9800
C24 H24B 0.9800
C24 H24C 0.9800
C25 H25A 0.9800
C25 H25B 0.9800
C25 H25C 0.9800
C26 C27 1.497(17)
C26 H26A 0.9800
C26 H26B 0.9800
C26 H26C 0.9800
C27 C28 1.406(18)
C28 C29 1.417(17)
C29 C30 1.368(16)
C31 C32 1.497(17)
C31 H31A 0.9900
C31 H31B 0.9900
C32 C33 1.506(19)
C32 H32A 0.9900
C32 H32B 0.9900
C33 C34 1.47(2)
C33 H33A 0.9900
C33 H33B 0.9900
C34 H34A 0.9900
C34 H34B 0.9900
